data_4330392
loop_
_publ_author_name
'Alexander V. Anyushin'
'Dmitry A. Mainichev'
'Nikolay K. Moroz'
'Pavel A. Abramov'
'Dmitry Yu. Naumov'
'Maxim N. Sokolov'
'Vladimir P. Fedin'

_publ_section_title
;
 Cd2+ Complexation with P(CH2OH)3, OP(CH2OH)3, and (HOCH2)2PO2-:
 Coordination in Solution and Coordination Polymers
;
_journal_name_full 'Inorganic Chemistry'
_journal_page_first 9995
_journal_page_last 10003
_journal_paper_doi 10.1021/ic3014283
_journal_volume 51
_journal_year 2012
_chemical_formula_sum 'C3 H9 Cd Cl2 O4 P'
_chemical_formula_weight 323.37
_space_group_IT_number 11
_symmetry_cell_setting monoclinic
_symmetry_Int_Tables_number 11
_symmetry_space_group_name_Hall '-P 2yb'
_symmetry_space_group_name_H-M 'P 1 21/m 1'
_atom_sites_solution_hydrogens geom
_atom_sites_solution_primary direct
_atom_sites_solution_secondary difmap
_audit_creation_method SHELXL-97
_cell_angle_alpha 90.00
_cell_angle_beta 105.5180(10)
_cell_angle_gamma 90.00
_cell_formula_units_Z 2
_cell_length_a 6.9570(2)
_cell_length_b 7.3639(2)
_cell_length_c 8.8093(3)
_cell_measurement_reflns_used 3349
_cell_measurement_temperature 150(2)
_cell_measurement_theta_max 28.62
_cell_measurement_theta_min 2.40
_cell_volume 434.85(2)
_computing_cell_refinement 'Bruker SAINT'
_computing_data_collection 'Bruker APEX2'
_computing_data_reduction 'Bruker SAINT'
_computing_molecular_graphics 'Bruker SHELXTL'
_computing_publication_material 'Bruker SHELXTL'
_computing_structure_refinement 'Bruker SHELXTL'
_computing_structure_solution 'Bruker SHELXTL'
_diffrn_ambient_temperature 150(2)
_diffrn_detector_area_resol_mean 25
_diffrn_measured_fraction_theta_full 0.997
_diffrn_measured_fraction_theta_max 0.996
_diffrn_measurement_device_type 'Bruker Nonius X8Apex CCD area-detector'
_diffrn_measurement_method '\f scans'
_diffrn_radiation_monochromator graphite
_diffrn_radiation_probe x-ray
_diffrn_radiation_type MoK\a
_diffrn_radiation_wavelength 0.71073
_diffrn_reflns_av_R_equivalents 0.0157
_diffrn_reflns_av_sigmaI/netI 0.0159
_diffrn_reflns_limit_h_max 8
_diffrn_reflns_limit_h_min -8
_diffrn_reflns_limit_k_max 9
_diffrn_reflns_limit_k_min -5
_diffrn_reflns_limit_l_max 11
_diffrn_reflns_limit_l_min -11
_diffrn_reflns_number 3179
_diffrn_reflns_theta_full 25.50
_diffrn_reflns_theta_max 26.36
_diffrn_reflns_theta_min 2.40
_diffrn_source 'fine-focus sealed tube'
_diffrn_standards_decay_% 0
_diffrn_standards_number 0
_exptl_absorpt_coefficient_mu 3.273
_exptl_absorpt_correction_T_max 0.5606
_exptl_absorpt_correction_T_min 0.4207
_exptl_absorpt_correction_type multi-scan
_exptl_absorpt_process_details 'Bruker SADABS'
_exptl_crystal_colour colorless
_exptl_crystal_density_diffrn 2.470
_exptl_crystal_description prism
_exptl_crystal_F_000 312
_exptl_crystal_size_max 0.32
_exptl_crystal_size_mid 0.25
_exptl_crystal_size_min 0.20
_refine_diff_density_max 1.265
_refine_diff_density_min -0.843
_refine_diff_density_rms 0.121
_refine_ls_extinction_method none
_refine_ls_goodness_of_fit_ref 1.100
_refine_ls_hydrogen_treatment constr
_refine_ls_matrix_type full
_refine_ls_number_parameters 65
_refine_ls_number_reflns 955
_refine_ls_number_restraints 6
_refine_ls_restrained_S_all 1.104
_refine_ls_R_factor_all 0.0267
_refine_ls_R_factor_gt 0.0241
_refine_ls_shift/su_max 0.001
_refine_ls_shift/su_mean 0.000
_refine_ls_structure_factor_coef Fsqd
_refine_ls_weighting_details 'calc w=1/[\s^2^(Fo^2^)+(0.0160P)^2^+2.3519P] where P=(Fo^2^+2Fc^2^)/3'
_refine_ls_weighting_scheme calc
_refine_ls_wR_factor_gt 0.0582
_refine_ls_wR_factor_ref 0.0592
_reflns_number_gt 881
_reflns_number_total 955
_reflns_threshold_expression >2\s(I)
_cod_data_source_file ic3014283_si_001_2.cif
_cod_data_source_block 2
_cod_original_sg_symbol_H-M 'P 21/m'
_cod_database_code 4330392

loop_
_symmetry_equiv_pos_as_xyz
'x, y, z'
'-x, y+1/2, -z'
'-x, -y, -z'
'x, -y-1/2, z'

loop_
_atom_site_label
_atom_site_type_symbol
_atom_site_fract_x
_atom_site_fract_y
_atom_site_fract_z
_atom_site_U_iso_or_equiv
_atom_site_adp_type
_atom_site_occupancy
_atom_site_symmetry_multiplicity
_atom_site_calc_flag
_atom_site_refinement_flags
Cd1 Cd 0.0000 0.0000 1.0000 0.01550(12) Uani 1 2 d S
Cl1 Cl 0.26271(19) 0.2500 1.10309(15) 0.0170(3) Uani 1 2 d S
Cl2 Cl -0.2681(2) 0.2500 0.94668(17) 0.0212(3) Uani 1 2 d S
P1 P 0.2486(2) 0.2500 0.60402(16) 0.0159(3) Uani 1 2 d S
O1 O 0.0836(6) 0.2500 0.4528(4) 0.0205(8) Uani 1 2 d S
O11 O 0.0474(4) 0.0242(4) 0.7447(3) 0.0185(5) Uani 1 1 d .
H11 H -0.0649 0.0171 0.6555 0.022 Uiso 1 1 calc R
C11 C 0.2417(6) 0.0492(5) 0.7219(4) 0.0197(8) Uani 1 1 d .
H11A H 0.2780 -0.0588 0.6686 0.024 Uiso 1 1 calc R
H11B H 0.3408 0.0617 0.8256 0.024 Uiso 1 1 calc R
C13 C 0.4918(12) 0.2500 0.5611(10) 0.047(2) Uani 1 2 d S
O13 O 0.5982(19) 0.100(2) 0.5942(19) 0.113(4) Uani 0.50 1 d PU
H13 H 0.5240 0.0100 0.5648 0.136 Uiso 0.50 1 calc PR

loop_
_atom_site_aniso_label
_atom_site_aniso_U_11
_atom_site_aniso_U_22
_atom_site_aniso_U_33
_atom_site_aniso_U_23
_atom_site_aniso_U_13
_atom_site_aniso_U_12
Cd1 0.0217(2) 0.00946(19) 0.0167(2) -0.00069(14) 0.00768(14) -0.00083(15)
Cl1 0.0180(6) 0.0124(6) 0.0199(6) 0.000 0.0038(5) 0.000
Cl2 0.0169(6) 0.0134(6) 0.0320(7) 0.000 0.0042(5) 0.000
P1 0.0206(7) 0.0157(6) 0.0131(6) 0.000 0.0076(5) 0.000
O1 0.032(2) 0.0152(19) 0.0134(18) 0.000 0.0044(16) 0.000
O11 0.0229(13) 0.0186(14) 0.0148(12) 0.0006(11) 0.0065(10) -0.0025(11)
C11 0.0233(19) 0.0177(18) 0.0190(17) 0.0032(15) 0.0070(15) 0.0029(16)
C13 0.036(4) 0.068(6) 0.042(4) 0.000 0.018(3) 0.000
O13 0.101(7) 0.128(8) 0.116(7) -0.012(6) 0.039(6) 0.015(6)

loop_
_atom_type_symbol
_atom_type_description
_atom_type_scat_dispersion_real
_atom_type_scat_dispersion_imag
_atom_type_scat_source
C C 0.0033 0.0016 'International Tables Vol C Tables 4.2.6.8 and 6.1.1.4'
H H 0.0000 0.0000 'International Tables Vol C Tables 4.2.6.8 and 6.1.1.4'
Cd Cd -0.8075 1.2024 'International Tables Vol C Tables 4.2.6.8 and 6.1.1.4'
Cl Cl 0.1484 0.1585 'International Tables Vol C Tables 4.2.6.8 and 6.1.1.4'
O O 0.0106 0.0060 'International Tables Vol C Tables 4.2.6.8 and 6.1.1.4'
P P 0.1023 0.0942 'International Tables Vol C Tables 4.2.6.8 and 6.1.1.4'

loop_
_geom_angle_atom_site_label_1
_geom_angle_atom_site_label_2
_geom_angle_atom_site_label_3
_geom_angle
_geom_angle_site_symmetry_1
_geom_angle_site_symmetry_3
O11 Cd1 O11 180.0 3_557 .
O11 Cd1 Cl2 92.93(7) 3_557 3_557
O11 Cd1 Cl2 87.07(7) . 3_557
O11 Cd1 Cl2 87.07(7) 3_557 .
O11 Cd1 Cl2 92.93(7) . .
Cl2 Cd1 Cl2 180.00(7) 3_557 .
O11 Cd1 Cl1 89.13(7) 3_557 .
O11 Cd1 Cl1 90.87(7) . .
Cl2 Cd1 Cl1 92.04(3) 3_557 .
Cl2 Cd1 Cl1 87.96(3) . .
O11 Cd1 Cl1 90.87(7) 3_557 3_557
O11 Cd1 Cl1 89.13(7) . 3_557
Cl2 Cd1 Cl1 87.96(3) 3_557 3_557
Cl2 Cd1 Cl1 92.04(3) . 3_557
Cl1 Cd1 Cl1 180.0 . 3_557
Cd1 Cl1 Cd1 90.96(4) . 2_557
Cd1 Cl2 Cd1 91.37(4) 2_557 .
O1 P1 C11 112.04(15) . 4_565
O1 P1 C11 112.04(15) . .
C11 P1 C11 109.1(3) 4_565 .
O1 P1 C13 110.2(3) . .
C11 P1 C13 106.59(19) 4_565 .
C11 P1 C13 106.59(19) . .
C11 O11 Cd1 121.4(2) . .
C11 O11 H11 119.3 . .
Cd1 O11 H11 119.3 . .
O11 C11 P1 110.8(3) . .
O11 C11 H11A 109.5 . .
P1 C11 H11A 109.5 . .
O11 C11 H11B 109.5 . .
P1 C11 H11B 109.5 . .
H11A C11 H11B 108.1 . .
O13 C13 O13 113.7(14) 4_565 .
O13 C13 P1 116.8(7) 4_565 .
O13 C13 P1 116.8(7) . .
C13 O13 H13 109.5 . .

loop_
_geom_bond_atom_site_label_1
_geom_bond_atom_site_label_2
_geom_bond_distance
_geom_bond_site_symmetry_2
Cd1 O11 2.365(2) 3_557
Cd1 O11 2.365(2) .
Cd1 Cl2 2.5729(9) 3_557
Cd1 Cl2 2.5729(9) .
Cd1 Cl1 2.5819(9) .
Cd1 Cl1 2.5819(9) 3_557
Cl1 Cd1 2.5819(9) 2_557
Cl2 Cd1 2.5729(9) 2_557
P1 O1 1.508(4) .
P1 C11 1.815(4) 4_565
P1 C11 1.815(4) .
P1 C13 1.830(8) .
O11 C11 1.431(4) .
O11 H11 0.9500 .
C11 H11A 0.9900 .
C11 H11B 0.9900 .
C13 O13 1.315(14) 4_565
C13 O13 1.315(14) .
O13 H13 0.8400 .

loop_
_geom_torsion_atom_site_label_1
_geom_torsion_atom_site_label_2
_geom_torsion_atom_site_label_3
_geom_torsion_atom_site_label_4
_geom_torsion
_geom_torsion_site_symmetry_1
_geom_torsion_site_symmetry_4
O11 Cd1 Cl1 Cd1 -97.05(7) 3_557 2_557
O11 Cd1 Cl1 Cd1 82.95(7) . 2_557
Cl2 Cd1 Cl1 Cd1 170.04(4) 3_557 2_557
Cl2 Cd1 Cl1 Cd1 -9.96(4) . 2_557
Cl1 Cd1 Cl1 Cd1 -37.75(9) 3_557 2_557
O11 Cd1 Cl2 Cd1 99.23(7) 3_557 2_557
O11 Cd1 Cl2 Cd1 -80.77(7) . 2_557
Cl2 Cd1 Cl2 Cd1 0.0(2) 3_557 2_557
Cl1 Cd1 Cl2 Cd1 9.99(4) . 2_557
Cl1 Cd1 Cl2 Cd1 -170.01(4) 3_557 2_557
O11 Cd1 O11 C11 4(100) 3_557 .
Cl2 Cd1 O11 C11 -52.3(2) 3_557 .
Cl2 Cd1 O11 C11 127.7(2) . .
Cl1 Cd1 O11 C11 39.7(2) . .
Cl1 Cd1 O11 C11 -140.3(2) 3_557 .
Cd1 O11 C11 P1 -124.5(2) . .
O1 P1 C11 O11 -51.9(3) . .
C11 P1 C11 O11 72.7(3) 4_565 .
C13 P1 C11 O11 -172.5(3) . .
O1 P1 C13 O13 110.3(9) . 4_565
C11 P1 C13 O13 -11.5(10) 4_565 4_565
C11 P1 C13 O13 -128.0(9) . 4_565
O1 P1 C13 O13 -110.3(9) . .
C11 P1 C13 O13 128.0(9) 4_565 .
C11 P1 C13 O13 11.5(10) . .
